data_9002439
loop_
_publ_author_name
'Kunz, M.'
'Arlt, T.'
'Stolz, J.'

_publ_section_title
;
 In situ powder diffraction study of titanite (CaTiOSiO4) at high pressure
 and high temperature
 Sample #005 at P = 1.26 GPa, T = 648 K
;
_journal_name_full 'American Mineralogist'
_journal_page_first 1465
_journal_page_last 1473
_journal_volume 85
_journal_year 2000
_chemical_formula_sum 'Ca O5 Si Ti'
_chemical_name_mineral Titanite
_space_group_IT_number 14
_symmetry_space_group_name_Hall '-P 2yab'
_symmetry_space_group_name_H-M 'P 1 21/a 1'
_cell_angle_alpha 90
_cell_angle_beta 113.686
_cell_angle_gamma 90
_cell_length_a 7.0391
_cell_length_b 8.7100
_cell_length_c 6.5433
_cell_formula_units_Z 4
_cell_volume 367.379
_database_code_amcsd 0002528
_diffrn_ambient_pressure 1.26e+06
_diffrn_ambient_temperature 648
_exptl_crystal_density_diffrn 3.544
_cod_original_formula_sum 'Ca Ti Si O5'
_cod_database_code 9002439

loop_
_space_group_symop_operation_xyz
x,y,z
1/2+x,1/2-y,z
1/2-x,1/2+y,-z
-x,-y,-z

loop_
_atom_site_label
_atom_site_fract_x
_atom_site_fract_y
_atom_site_fract_z
Ca 0.26400 0.91300 0.73800
Ti 0.52500 0.74800 0.24600
Si 0.72600 0.93600 0.75200
O1 0.75000 0.82900 0.24900
O2 0.89900 0.81300 0.92300
O3 0.36900 0.94900 0.12600
O4 0.92900 0.31900 0.45200
O5 0.36800 0.45400 0.67800

loop_
_cod_related_entry_id
_cod_related_entry_database
_cod_related_entry_code
1 AMCSD 0002528
